data_7102704
loop_
_publ_author_name
'Metrangolo, Pierangelo'
'Pilati, Tullio'
'Resnati, Giuseppe'
'Stevenazzi, Andrea'

_publ_section_title
;
 Metric engineering of perfluorocarbon-hydrocarbon layered solids
 driven by the halogen bonding.
;
_journal_issue 13
_journal_name_full 'Chemical communications (Cambridge, England)'
_journal_page_first 1492
_journal_page_last 1493
_journal_paper_doi 10.1039/b402305f
_journal_year 2004
_chemical_formula_moiety 'C6 H6 N2, C4 F8 I2'
_chemical_formula_sum 'C10 H8 F8 I2 N2'
_chemical_formula_weight 561.98
_chemical_name_common '1,4-dicianobutane 1,4-diiodooctafluorobutane'
_chemical_name_systematic
;
1,4-dicianobutane 1,4-diiodooctafluorobutane
;
_space_group_IT_number 2
_symmetry_cell_setting triclinic
_symmetry_space_group_name_Hall '-P 1'
_symmetry_space_group_name_H-M 'P -1'
_atom_sites_solution_hydrogens difmap
_atom_sites_solution_primary direct
_atom_sites_solution_secondary difmap
_audit_creation_method SHELXL-97
_audit_update_record
;
May 7th, 2003

Checkcif

;
_cell_angle_alpha 84.078(12)
_cell_angle_beta 85.711(11)
_cell_angle_gamma 75.147(9)
_cell_formula_units_Z 1
_cell_length_a 5.2447(5)
_cell_length_b 7.9197(6)
_cell_length_c 9.6803(10)
_cell_measurement_reflns_used 9712
_cell_measurement_temperature 90(2)
_cell_measurement_theta_max 36.096
_cell_measurement_theta_min 2.671
_cell_volume 386.09(6)
_computing_cell_refinement 'Bruker SAINT'
_computing_data_collection 'Bruker SMART'
_computing_data_reduction 'Bruker SAINT'
_computing_molecular_graphics 'ORTEPIII (Burnett & Johnson,1996)'
_computing_publication_material 'SHELXL-97 (Sheldrick, 1997)'
_computing_structure_refinement 'SHELXL-97 (Sheldrick, 1997)'
_computing_structure_solution 'SIR-92, (Altomare et al., 1994)'
_diffrn_ambient_temperature 90(2)
_diffrn_measured_fraction_theta_full 0.966
_diffrn_measured_fraction_theta_max 0.966
_diffrn_measurement_device_type 'Bruker APEX CCD area detector'
_diffrn_measurement_method '\w and \f scans'
_diffrn_radiation_monochromator graphite
_diffrn_radiation_source 'fine-focus sealed tube'
_diffrn_radiation_type MoK\a
_diffrn_radiation_wavelength 0.71073
_diffrn_reflns_av_R_equivalents 0.0209
_diffrn_reflns_av_sigmaI/netI 0.0182
_diffrn_reflns_limit_h_max 8
_diffrn_reflns_limit_h_min -8
_diffrn_reflns_limit_k_max 13
_diffrn_reflns_limit_k_min -12
_diffrn_reflns_limit_l_max 16
_diffrn_reflns_limit_l_min 0
_diffrn_reflns_number 14301
_diffrn_reflns_theta_full 36.18
_diffrn_reflns_theta_max 36.18
_diffrn_reflns_theta_min 2.12
_diffrn_standards_decay_% 0.00
_exptl_absorpt_coefficient_mu 4.152
_exptl_absorpt_correction_T_max 0.660340
_exptl_absorpt_correction_T_min 0.562614
_exptl_absorpt_correction_type multi-scan
_exptl_absorpt_process_details 'SADABS,(Bruker, 1997)'
_exptl_crystal_colour colourless
_exptl_crystal_density_diffrn 2.417
_exptl_crystal_density_method 'not measured'
_exptl_crystal_description 'rhombic prism'
_exptl_crystal_F_000 260
_exptl_crystal_size_max 0.19
_exptl_crystal_size_mid 0.13
_exptl_crystal_size_min 0.10
_refine_diff_density_max 1.413
_refine_diff_density_min -0.625
_refine_diff_density_rms 0.113
_refine_ls_extinction_method none
_refine_ls_goodness_of_fit_ref 1.068
_refine_ls_hydrogen_treatment refall
_refine_ls_matrix_type full
_refine_ls_number_parameters 116
_refine_ls_number_reflns 3586
_refine_ls_number_restraints 0
_refine_ls_restrained_S_all 1.068
_refine_ls_R_factor_all 0.0201
_refine_ls_R_factor_gt 0.0184
_refine_ls_shift/su_max 0.002
_refine_ls_shift/su_mean 0.000
_refine_ls_structure_factor_coef Fsqd
_refine_ls_weighting_details 'w=1/[\s^2^(Fo^2^)+(0.0255P)^2^+0.0924P] where P=(Fo^2^+2Fc^2^)/3'
_refine_ls_weighting_scheme calc
_refine_ls_wR_factor_gt 0.0441
_refine_ls_wR_factor_ref 0.0448
_reflns_number_gt 3427
_reflns_number_total 3586
_reflns_threshold_expression >2\s(I)
_cod_data_source_file b402305f.txt
_cod_data_source_block re99
_cod_depositor_comments
;
The following automatic conversions were performed:
'_geom_bond_publ_flag' value 'NO' changed to 'no' according to
'/home/saulius/struct/CIF-dictionaries/cif_core.dic' dictionary named
'cif_core.dic' version 2.4.1 from 2010-06-29 (15
times).

'_geom_angle_publ_flag' value 'NO' changed to 'no' according to
'/home/saulius/struct/CIF-dictionaries/cif_core.dic' dictionary named
'cif_core.dic' version 2.4.1 from 2010-06-29 (25
times).

'_geom_torsion_publ_flag' value 'NO' changed to 'no' according to
'/home/saulius/struct/CIF-dictionaries/cif_core.dic' dictionary named
'cif_core.dic' version 2.4.1 from 2010-06-29 (10 times).

Automatic conversion script
Id: cif_fix_enum 1527 2010-12-29 10:47:43Z saulius 
;
_cod_original_sg_symbol_H-M P-1
_cod_database_code 7102704

loop_
_symmetry_equiv_pos_as_xyz
'x, y, z'
'-x, -y, -z'

loop_
_atom_site_label
_atom_site_type_symbol
_atom_site_fract_x
_atom_site_fract_y
_atom_site_fract_z
_atom_site_U_iso_or_equiv
_atom_site_adp_type
_atom_site_occupancy
_atom_site_calc_flag
N N 0.3325(3) 0.37780(18) 0.13554(15) 0.0234(2) Uani 1 d
C1 C 0.1773(3) 0.30846(18) 0.11024(16) 0.0191(2) Uani 1 d
C2 C -0.0198(3) 0.2192(2) 0.07654(19) 0.0232(3) Uani 1 d
H2A H -0.126(6) 0.293(4) 0.009(3) 0.045(8) Uiso 1 d
H2B H -0.140(6) 0.199(4) 0.172(3) 0.052(9) Uiso 1 d
C3 C 0.1059(3) 0.04110(18) 0.02144(15) 0.0165(2) Uani 1 d
H3A H 0.218(5) 0.060(3) -0.058(3) 0.027(6) Uiso 1 d
H3B H 0.207(5) -0.031(3) 0.090(2) 0.022(5) Uiso 1 d
I I 0.557118(16) 0.611791(10) 0.289994(8) 0.01583(3) Uani 1 d
C4 C 0.6937(3) 0.78554(17) 0.40595(14) 0.0152(2) Uani 1 d
C5 C 0.4607(2) 0.93150(16) 0.45952(13) 0.01356(19) Uani 1 d
F1 F 0.82674(19) 0.69552(12) 0.51411(10) 0.02301(18) Uani 1 d
F2 F 0.86024(19) 0.86118(13) 0.32431(11) 0.02343(18) Uani 1 d
F3 F 0.32844(19) 1.01715(12) 0.34901(10) 0.02073(17) Uani 1 d
F4 F 0.29999(18) 0.85377(12) 0.54264(10) 0.02016(16) Uani 1 d

loop_
_atom_site_aniso_label
_atom_site_aniso_U_11
_atom_site_aniso_U_22
_atom_site_aniso_U_33
_atom_site_aniso_U_23
_atom_site_aniso_U_13
_atom_site_aniso_U_12
N 0.0259(6) 0.0212(6) 0.0264(6) -0.0087(5) -0.0010(5) -0.0092(5)
C1 0.0211(6) 0.0148(5) 0.0225(6) -0.0055(5) -0.0022(5) -0.0045(4)
C2 0.0189(6) 0.0165(6) 0.0365(8) -0.0089(5) -0.0066(5) -0.0046(5)
C3 0.0177(5) 0.0142(5) 0.0189(5) -0.0029(4) -0.0041(4) -0.0050(4)
I 0.01891(4) 0.01270(4) 0.01735(4) -0.00522(3) -0.00209(3) -0.00477(3)
C4 0.0154(5) 0.0143(5) 0.0172(5) -0.0036(4) -0.0022(4) -0.0045(4)
C5 0.0161(5) 0.0117(4) 0.0145(5) -0.0019(4) -0.0024(4) -0.0057(4)
F1 0.0249(4) 0.0177(4) 0.0252(4) -0.0052(3) -0.0122(3) 0.0013(3)
F2 0.0222(4) 0.0243(4) 0.0279(5) -0.0104(4) 0.0077(3) -0.0126(3)
F3 0.0258(4) 0.0165(4) 0.0201(4) -0.0031(3) -0.0119(3) -0.0020(3)
F4 0.0211(4) 0.0181(4) 0.0251(4) -0.0067(3) 0.0057(3) -0.0119(3)

loop_
_atom_type_symbol
_atom_type_description
_atom_type_scat_dispersion_real
_atom_type_scat_dispersion_imag
_atom_type_scat_source
C C 0.0033 0.0016 'International Tables Vol C Tables 4.2.6.8 and 6.1.1.4'
H H 0.0000 0.0000 'International Tables Vol C Tables 4.2.6.8 and 6.1.1.4'
N N 0.0061 0.0033 'International Tables Vol C Tables 4.2.6.8 and 6.1.1.4'
F F 0.0171 0.0103 'International Tables Vol C Tables 4.2.6.8 and 6.1.1.4'
I I -0.4742 1.8119 'International Tables Vol C Tables 4.2.6.8 and 6.1.1.4'

loop_
_geom_angle_atom_site_label_1
_geom_angle_atom_site_label_2
_geom_angle_atom_site_label_3
_geom_angle
_geom_angle_site_symmetry_1
_geom_angle_site_symmetry_3
_geom_angle_publ_flag
N C1 C2 179.41(17) . . no
C1 C2 C3 112.46(12) . . no
C1 C2 H2A 107.4(18) . . no
C3 C2 H2A 109.9(18) . . no
C1 C2 H2B 108.3(17) . . no
C3 C2 H2B 108.4(17) . . no
H2A C2 H2B 110(2) . . no
C3 C3 C2 110.58(14) 2 . no
C3 C3 H3A 109.5(15) 2 . no
C2 C3 H3A 107.4(15) . . no
C3 C3 H3B 110.8(14) 2 . no
C2 C3 H3B 109.1(14) . . no
H3A C3 H3B 109(2) . . no
F1 C4 F2 107.70(11) . . no
F1 C4 C5 109.29(11) . . no
F2 C4 C5 108.71(11) . . no
F1 C4 I 110.15(9) . . no
F2 C4 I 109.58(9) . . no
C5 C4 I 111.32(8) . . no
F4 C5 F3 108.81(11) . . no
F4 C5 C4 107.80(10) . . no
F3 C5 C4 107.85(11) . . no
F4 C5 C5 108.72(13) . 2_676 no
F3 C5 C5 108.09(13) . 2_676 no
C4 C5 C5 115.43(13) . 2_676 no

loop_
_geom_bond_atom_site_label_1
_geom_bond_atom_site_label_2
_geom_bond_distance
_geom_bond_site_symmetry_2
_geom_bond_publ_flag
N C1 1.1451(19) . no
C1 C2 1.465(2) . no
C2 C3 1.528(2) . no
C2 H2A 0.94(3) . no
C2 H2B 1.10(3) . no
C3 C3 1.525(3) 2 no
C3 H3A 0.96(3) . no
C3 H3B 0.93(2) . no
I C4 2.1474(13) . no
C4 F1 1.3384(16) . no
C4 F2 1.3466(16) . no
C4 C5 1.5505(19) . no
C5 F4 1.3412(15) . no
C5 F3 1.3437(15) . no
C5 C5 1.554(2) 2_676 no

loop_
_geom_torsion_atom_site_label_1
_geom_torsion_atom_site_label_2
_geom_torsion_atom_site_label_3
_geom_torsion_atom_site_label_4
_geom_torsion
_geom_torsion_site_symmetry_4
_geom_torsion_publ_flag
C1 C2 C3 C3 -176.13(15) 2 no
F1 C4 C5 F4 -61.53(13) . no
F2 C4 C5 F4 -178.83(10) . no
I C4 C5 F4 60.37(12) . no
F1 C4 C5 F3 -178.86(10) . no
F2 C4 C5 F3 63.84(13) . no
I C4 C5 F3 -56.96(12) . no
F1 C4 C5 C5 60.19(17) 2_676 no
F2 C4 C5 C5 -57.11(17) 2_676 no
I C4 C5 C5 -177.91(11) 2_676 no
